data_4029962
loop_
_publ_author_name
'Gupta, Sreya'
'Han, Junghoon'
'Kim, Yongjin'
'Lee, Soon W.'
'Rhee, Young Ho'
'Park, Jaiwook'

_publ_section_title
;
 C-h activation guided by aromatic N-h ketimines: synthesis of
 functionalized isoquinolines using benzyl azides and alkynes.
;
_journal_issue 19
_journal_name_full 'The Journal of organic chemistry'
_journal_page_first 9094
_journal_page_last 9103
_journal_paper_doi 10.1021/jo501465q
_journal_volume 79
_journal_year 2014
_chemical_formula_moiety 'C18 H24 Cl2 N Rh, H2 O'
_chemical_formula_sum 'C18 H26 Cl2 N O Rh'
_chemical_formula_weight 446.21
_chemical_name_systematic
; 
 ? 
;
_space_group_IT_number 14
_symmetry_cell_setting monoclinic
_symmetry_space_group_name_Hall '-P 2ybc'
_symmetry_space_group_name_H-M 'P 1 21/c 1'
_atom_sites_solution_hydrogens geom
_atom_sites_solution_primary direct
_atom_sites_solution_secondary difmap
_audit_creation_method SHELXL-97
_cell_angle_alpha 90.00
_cell_angle_beta 95.9690(10)
_cell_angle_gamma 90.00
_cell_formula_units_Z 4
_cell_length_a 7.4410(4)
_cell_length_b 15.3649(8)
_cell_length_c 16.7791(9)
_cell_measurement_reflns_used 4245
_cell_measurement_temperature 200(2)
_cell_measurement_theta_max 28.28
_cell_measurement_theta_min 2.44
_cell_volume 1907.96(18)
_computing_cell_refinement 'Bruker SMART'
_computing_data_collection 'Bruker SMART'
_computing_data_reduction 'Bruker SAINT'
_computing_molecular_graphics 'Bruker SHELXTL'
_computing_publication_material 'Bruker SHELXTL'
_computing_structure_refinement 'Bruker SHELXTL'
_computing_structure_solution 'Bruker SHELXTL'
_diffrn_ambient_temperature 200(2)
_diffrn_measured_fraction_theta_full 0.984
_diffrn_measured_fraction_theta_max 0.984
_diffrn_measurement_device_type 'CCD area detector'
_diffrn_measurement_method 'phi and omega scans'
_diffrn_radiation_monochromator graphite
_diffrn_radiation_source 'sealed tube'
_diffrn_radiation_type MoK\a
_diffrn_radiation_wavelength 0.71073
_diffrn_reflns_av_R_equivalents 0.0628
_diffrn_reflns_av_sigmaI/netI 0.0860
_diffrn_reflns_limit_h_max 7
_diffrn_reflns_limit_h_min -9
_diffrn_reflns_limit_k_max 15
_diffrn_reflns_limit_k_min -20
_diffrn_reflns_limit_l_max 22
_diffrn_reflns_limit_l_min -22
_diffrn_reflns_number 13793
_diffrn_reflns_theta_full 28.33
_diffrn_reflns_theta_max 28.33
_diffrn_reflns_theta_min 1.80
_exptl_absorpt_coefficient_mu 1.179
_exptl_absorpt_correction_T_max 0.8912
_exptl_absorpt_correction_T_min 0.8071
_exptl_absorpt_correction_type multi-scan
_exptl_absorpt_process_details '(SADABS; Sheldrick, 1996)'
_exptl_crystal_colour orange
_exptl_crystal_density_diffrn 1.553
_exptl_crystal_density_method 'not measured'
_exptl_crystal_description block
_exptl_crystal_F_000 912
_exptl_crystal_size_max 0.19
_exptl_crystal_size_mid 0.14
_exptl_crystal_size_min 0.10
_refine_diff_density_max 1.546
_refine_diff_density_min -0.674
_refine_diff_density_rms 0.135
_refine_ls_extinction_method none
_refine_ls_goodness_of_fit_ref 0.963
_refine_ls_hydrogen_treatment mixed
_refine_ls_matrix_type full
_refine_ls_number_parameters 225
_refine_ls_number_reflns 4677
_refine_ls_number_restraints 0
_refine_ls_restrained_S_all 0.963
_refine_ls_R_factor_all 0.0889
_refine_ls_R_factor_gt 0.0397
_refine_ls_shift/su_max 0.002
_refine_ls_shift/su_mean 0.000
_refine_ls_structure_factor_coef Fsqd
_refine_ls_weighting_details 'calc w=1/[\s^2^(Fo^2^)+(0.0279P)^2^+0.0000P] where P=(Fo^2^+2Fc^2^)/3'
_refine_ls_weighting_scheme calc
_refine_ls_wR_factor_gt 0.0692
_refine_ls_wR_factor_ref 0.0880
_reflns_number_gt 2892
_reflns_number_total 4677
_reflns_threshold_expression >2sigma(I)
_cod_data_source_file jo501465q_si_001.cif
_cod_data_source_block rhncr
_cod_depositor_comments
;
The following automatic conversions were performed:

'_symmetry_cell_setting' value 'Monoclinic' changed to 'monoclinic'
according to
/home/saulius/struct/COD-crude-data--automatic-downloads/rss-feeds/ACS/lib/dictionaries/cif_core.dic
dictionary named 'cif_core.dic' version 2.4.2 from 2011-04-26.

Automatic conversion script
Id: cif_fix_values 2281 2013-09-26 08:29:07Z andrius 

 Adding full bibliography for 4029961--4029962.cif.
;
_cod_original_sg_symbol_H-M 'P2(1)/c  '
_cod_database_code 4029962

loop_
_symmetry_equiv_pos_as_xyz
'x, y, z'
'-x, y+1/2, -z+1/2'
'-x, -y, -z'
'x, -y-1/2, z-1/2'

loop_
_atom_site_label
_atom_site_type_symbol
_atom_site_fract_x
_atom_site_fract_y
_atom_site_fract_z
_atom_site_U_iso_or_equiv
_atom_site_adp_type
_atom_site_occupancy
_atom_site_symmetry_multiplicity
_atom_site_calc_flag
_atom_site_refinement_flags
Rh1 Rh 0.33681(4) 0.806139(18) 0.343202(17) 0.02291(10) Uani 1 1 d .
Cl1 Cl 0.62862(14) 0.87794(6) 0.35618(6) 0.0361(3) Uani 1 1 d .
Cl2 Cl 0.44208(14) 0.69597(6) 0.25466(6) 0.0313(2) Uani 1 1 d .
N1 N 0.4460(5) 0.7171(2) 0.4294(2) 0.0284(8) Uani 1 1 d .
C1 C 0.0876(6) 0.8320(2) 0.3930(2) 0.0294(9) Uani 1 1 d .
C2 C 0.1776(6) 0.9117(2) 0.3810(2) 0.0325(10) Uani 1 1 d .
C3 C 0.1934(5) 0.9200(2) 0.2963(3) 0.0325(10) Uani 1 1 d .
C4 C 0.1156(6) 0.8450(3) 0.2576(2) 0.0335(10) Uani 1 1 d .
C5 C 0.0521(5) 0.7897(2) 0.3177(2) 0.0273(9) Uani 1 1 d .
C6 C 0.0371(6) 0.7982(3) 0.4717(2) 0.0434(11) Uani 1 1 d .
H6A H -0.0924 0.8072 0.4747 0.065 Uiso 1 1 calc R
H6B H 0.1061 0.8294 0.5157 0.065 Uiso 1 1 calc R
H6C H 0.0646 0.7359 0.4760 0.065 Uiso 1 1 calc R
C7 C 0.2339(7) 0.9803(3) 0.4417(3) 0.0502(13) Uani 1 1 d .
H7A H 0.1524 1.0304 0.4336 0.075 Uiso 1 1 calc R
H7B H 0.3578 0.9988 0.4356 0.075 Uiso 1 1 calc R
H7C H 0.2285 0.9568 0.4957 0.075 Uiso 1 1 calc R
C8 C 0.2701(7) 0.9972(3) 0.2571(3) 0.0589(15) Uani 1 1 d .
H8A H 0.2905 0.9823 0.2020 0.088 Uiso 1 1 calc R
H8B H 0.3850 1.0138 0.2871 0.088 Uiso 1 1 calc R
H8C H 0.1850 1.0459 0.2566 0.088 Uiso 1 1 calc R
C9 C 0.1026(7) 0.8258(3) 0.1693(2) 0.0511(14) Uani 1 1 d .
H9A H -0.0120 0.8484 0.1433 0.077 Uiso 1 1 calc R
H9B H 0.1079 0.7628 0.1610 0.077 Uiso 1 1 calc R
H9C H 0.2034 0.8538 0.1460 0.077 Uiso 1 1 calc R
C10 C -0.0527(6) 0.7072(2) 0.3018(3) 0.0460(12) Uani 1 1 d .
H10A H -0.0470 0.6725 0.3510 0.069 Uiso 1 1 calc R
H10B H -0.0008 0.6738 0.2600 0.069 Uiso 1 1 calc R
H10C H -0.1790 0.7212 0.2840 0.069 Uiso 1 1 calc R
C11 C 0.5273(5) 0.7192(2) 0.5005(2) 0.0266(9) Uani 1 1 d .
C12 C 0.5350(6) 0.8020(2) 0.5470(2) 0.0355(10) Uani 1 1 d .
H12A H 0.4730 0.8480 0.5144 0.053 Uiso 1 1 calc R
H12B H 0.6615 0.8185 0.5612 0.053 Uiso 1 1 calc R
H12C H 0.4757 0.7938 0.5959 0.053 Uiso 1 1 calc R
C13 C 0.6129(5) 0.6391(2) 0.5377(2) 0.0265(9) Uani 1 1 d .
C14 C 0.6906(6) 0.5780(2) 0.4909(2) 0.0326(10) Uani 1 1 d .
H14 H 0.6927 0.5882 0.4351 0.039 Uiso 1 1 calc R
C15 C 0.7653(6) 0.5025(3) 0.5248(3) 0.0382(11) Uani 1 1 d .
H15 H 0.8173 0.4606 0.4925 0.046 Uiso 1 1 calc R
C16 C 0.7635(6) 0.4883(3) 0.6063(3) 0.0440(12) Uani 1 1 d .
H16 H 0.8152 0.4367 0.6300 0.053 Uiso 1 1 calc R
C17 C 0.6880(6) 0.5481(3) 0.6521(2) 0.0393(11) Uani 1 1 d .
H17 H 0.6858 0.5374 0.7078 0.047 Uiso 1 1 calc R
C18 C 0.6142(6) 0.6243(2) 0.6194(2) 0.0310(10) Uani 1 1 d .
H18 H 0.5648 0.6662 0.6526 0.037 Uiso 1 1 calc R
O1 O 0.1605(6) 0.5666(3) 0.1539(2) 0.0622(11) Uani 1 1 d .
H1N H 0.455(6) 0.673(2) 0.412(2) 0.025(13) Uiso 1 1 d .
H1O H 0.238(7) 0.602(3) 0.178(3) 0.061(18) Uiso 1 1 d .
H2O H 0.210(7) 0.520(3) 0.153(3) 0.07(2) Uiso 1 1 d .

loop_
_atom_site_aniso_label
_atom_site_aniso_U_11
_atom_site_aniso_U_22
_atom_site_aniso_U_33
_atom_site_aniso_U_23
_atom_site_aniso_U_13
_atom_site_aniso_U_12
Rh1 0.02206(18) 0.01897(16) 0.02743(17) 0.00137(13) 0.00133(12) 0.00120(14)
Cl1 0.0271(6) 0.0306(6) 0.0501(7) 0.0064(5) 0.0014(5) -0.0046(4)
Cl2 0.0328(6) 0.0293(5) 0.0316(5) -0.0047(4) 0.0027(4) 0.0051(5)
N1 0.033(2) 0.022(2) 0.030(2) -0.0004(15) 0.0016(16) 0.0009(15)
C1 0.022(2) 0.028(2) 0.039(2) -0.0007(17) 0.0044(19) 0.0043(17)
C2 0.026(2) 0.029(2) 0.043(3) -0.0062(19) 0.0045(19) 0.0091(18)
C3 0.024(2) 0.021(2) 0.053(3) 0.0122(19) 0.007(2) 0.0104(17)
C4 0.023(2) 0.042(3) 0.035(2) 0.0017(19) -0.0041(19) 0.0134(19)
C5 0.012(2) 0.030(2) 0.040(2) -0.0005(17) 0.0036(17) 0.0068(16)
C6 0.038(3) 0.056(3) 0.039(3) 0.007(2) 0.014(2) 0.006(2)
C7 0.046(3) 0.032(3) 0.070(3) -0.023(2) -0.008(3) 0.009(2)
C8 0.043(3) 0.038(3) 0.097(4) 0.036(3) 0.016(3) 0.011(2)
C9 0.044(3) 0.070(3) 0.037(3) -0.001(2) -0.009(2) 0.025(2)
C10 0.026(3) 0.034(3) 0.077(4) -0.015(2) -0.002(2) 0.001(2)
C11 0.024(2) 0.026(2) 0.031(2) 0.0013(16) 0.0085(18) -0.0015(16)
C12 0.048(3) 0.029(2) 0.029(2) 0.0005(18) 0.001(2) 0.003(2)
C13 0.022(2) 0.025(2) 0.031(2) 0.0018(17) -0.0001(17) -0.0044(17)
C14 0.030(3) 0.033(2) 0.035(2) 0.0017(18) 0.0037(19) 0.0020(19)
C15 0.035(3) 0.028(2) 0.051(3) -0.006(2) 0.002(2) 0.0036(19)
C16 0.038(3) 0.031(3) 0.061(3) 0.017(2) -0.010(2) -0.001(2)
C17 0.047(3) 0.041(3) 0.029(2) 0.012(2) -0.001(2) -0.004(2)
C18 0.032(3) 0.028(2) 0.032(2) 0.0056(17) 0.0028(19) 0.0027(18)
O1 0.064(3) 0.038(2) 0.079(3) -0.009(2) -0.019(2) 0.005(2)

loop_
_atom_type_symbol
_atom_type_description
_atom_type_scat_dispersion_real
_atom_type_scat_dispersion_imag
_atom_type_scat_source
C C 0.0033 0.0016 'International Tables Vol C Tables 4.2.6.8 and 6.1.1.4'
H H 0.0000 0.0000 'International Tables Vol C Tables 4.2.6.8 and 6.1.1.4'
N N 0.0061 0.0033 'International Tables Vol C Tables 4.2.6.8 and 6.1.1.4'
Cl Cl 0.1484 0.1585 'International Tables Vol C Tables 4.2.6.8 and 6.1.1.4'
Rh Rh -1.1178 0.9187 'International Tables Vol C Tables 4.2.6.8 and 6.1.1.4'
O O 0.0106 0.0060 'International Tables Vol C Tables 4.2.6.8 and 6.1.1.4'

loop_
_geom_angle_atom_site_label_1
_geom_angle_atom_site_label_2
_geom_angle_atom_site_label_3
_geom_angle
N1 Rh1 C5 111.54(14)
N1 Rh1 C2 118.48(15)
C5 Rh1 C2 65.23(15)
N1 Rh1 C1 98.09(14)
C5 Rh1 C1 38.75(14)
C2 Rh1 C1 38.66(14)
N1 Rh1 C4 149.00(15)
C5 Rh1 C4 39.16(15)
C2 Rh1 C4 65.16(15)
C1 Rh1 C4 64.99(16)
N1 Rh1 C3 157.67(15)
C5 Rh1 C3 65.13(15)
C2 Rh1 C3 39.26(15)
C1 Rh1 C3 65.01(15)
C4 Rh1 C3 38.40(15)
N1 Rh1 Cl1 87.45(10)
C5 Rh1 Cl1 159.02(10)
C2 Rh1 Cl1 98.42(12)
C1 Rh1 Cl1 133.00(11)
C4 Rh1 Cl1 123.30(12)
C3 Rh1 Cl1 93.91(11)
N1 Rh1 Cl2 80.85(10)
C5 Rh1 Cl2 99.85(10)
C2 Rh1 Cl2 158.38(11)
C1 Rh1 Cl2 135.32(11)
C4 Rh1 Cl2 93.32(11)
C3 Rh1 Cl2 121.34(12)
Cl1 Rh1 Cl2 91.68(4)
C11 N1 Rh1 137.7(3)
C11 N1 H1N 110(3)
Rh1 N1 H1N 111(3)
C5 C1 C2 108.4(3)
C5 C1 C6 125.7(4)
C2 C1 C6 126.0(4)
C5 C1 Rh1 70.0(2)
C2 C1 Rh1 70.4(2)
C6 C1 Rh1 125.6(3)
C1 C2 C3 107.7(3)
C1 C2 C7 127.9(4)
C3 C2 C7 124.2(4)
C1 C2 Rh1 70.9(2)
C3 C2 Rh1 70.8(2)
C7 C2 Rh1 127.7(3)
C4 C3 C2 107.9(3)
C4 C3 C8 126.8(4)
C2 C3 C8 125.2(4)
C4 C3 Rh1 70.7(2)
C2 C3 Rh1 69.9(2)
C8 C3 Rh1 127.3(3)
C3 C4 C5 108.0(3)
C3 C4 C9 126.3(4)
C5 C4 C9 125.7(4)
C3 C4 Rh1 70.9(2)
C5 C4 Rh1 69.6(2)
C9 C4 Rh1 124.7(3)
C1 C5 C4 108.0(3)
C1 C5 C10 126.2(4)
C4 C5 C10 125.4(4)
C1 C5 Rh1 71.3(2)
C4 C5 Rh1 71.2(2)
C10 C5 Rh1 128.7(3)
C1 C6 H6A 109.5
C1 C6 H6B 109.5
H6A C6 H6B 109.5
C1 C6 H6C 109.5
H6A C6 H6C 109.5
H6B C6 H6C 109.5
C2 C7 H7A 109.5
C2 C7 H7B 109.5
H7A C7 H7B 109.5
C2 C7 H7C 109.5
H7A C7 H7C 109.5
H7B C7 H7C 109.5
C3 C8 H8A 109.5
C3 C8 H8B 109.5
H8A C8 H8B 109.5
C3 C8 H8C 109.5
H8A C8 H8C 109.5
H8B C8 H8C 109.5
C4 C9 H9A 109.5
C4 C9 H9B 109.5
H9A C9 H9B 109.5
C4 C9 H9C 109.5
H9A C9 H9C 109.5
H9B C9 H9C 109.5
C5 C10 H10A 109.5
C5 C10 H10B 109.5
H10A C10 H10B 109.5
C5 C10 H10C 109.5
H10A C10 H10C 109.5
H10B C10 H10C 109.5
N1 C11 C12 119.9(4)
N1 C11 C13 120.6(3)
C12 C11 C13 119.6(3)
C11 C12 H12A 109.5
C11 C12 H12B 109.5
H12A C12 H12B 109.5
C11 C12 H12C 109.5
H12A C12 H12C 109.5
H12B C12 H12C 109.5
C14 C13 C18 119.2(4)
C14 C13 C11 120.4(3)
C18 C13 C11 120.4(3)
C15 C14 C13 120.5(4)
C15 C14 H14 119.8
C13 C14 H14 119.8
C14 C15 C16 119.6(4)
C14 C15 H15 120.2
C16 C15 H15 120.2
C17 C16 C15 120.0(4)
C17 C16 H16 120.0
C15 C16 H16 120.0
C16 C17 C18 121.3(4)
C16 C17 H17 119.4
C18 C17 H17 119.4
C17 C18 C13 119.5(4)
C17 C18 H18 120.3
C13 C18 H18 120.3
H1O O1 H2O 106(5)

loop_
_geom_bond_atom_site_label_1
_geom_bond_atom_site_label_2
_geom_bond_distance
Rh1 N1 2.092(3)
Rh1 C5 2.132(4)
Rh1 C2 2.143(4)
Rh1 C1 2.149(4)
Rh1 C4 2.153(4)
Rh1 C3 2.155(4)
Rh1 Cl1 2.4251(11)
Rh1 Cl2 2.4347(10)
N1 C11 1.280(5)
N1 H1N 0.74(3)
C1 C5 1.420(5)
C1 C2 1.421(5)
C1 C6 1.503(5)
C2 C3 1.444(5)
C2 C7 1.495(5)
C3 C4 1.417(5)
C3 C8 1.497(5)
C4 C5 1.436(5)
C4 C9 1.504(6)
C5 C10 1.498(5)
C6 H6A 0.9800
C6 H6B 0.9800
C6 H6C 0.9800
C7 H7A 0.9800
C7 H7B 0.9800
C7 H7C 0.9800
C8 H8A 0.9800
C8 H8B 0.9800
C8 H8C 0.9800
C9 H9A 0.9800
C9 H9B 0.9800
C9 H9C 0.9800
C10 H10A 0.9800
C10 H10B 0.9800
C10 H10C 0.9800
C11 C12 1.490(5)
C11 C13 1.493(5)
C12 H12A 0.9800
C12 H12B 0.9800
C12 H12C 0.9800
C13 C14 1.388(5)
C13 C18 1.390(5)
C14 C15 1.384(5)
C14 H14 0.9500
C15 C16 1.385(6)
C15 H15 0.9500
C16 C17 1.357(6)
C16 H16 0.9500
C17 C18 1.382(5)
C17 H17 0.9500
C18 H18 0.9500
O1 H1O 0.85(5)
O1 H2O 0.81(5)
